data_4339115
loop_
_publ_author_name
'Clemente-Le\'on, Miguel'
'Coronado, Eugenio'
'Gim\'enez-L\'opez, M Carmen'
'Romero, Francisco M.'

_publ_section_title
;
 Structural, thermal, and magnetic study of solvation processes in
 spin-crossover [Fe(bpp)(2)][Cr(L)(ox)(2)](2).nH(2)O complexes.
;
_journal_issue 26
_journal_name_full 'Inorganic chemistry'
_journal_page_first 11266
_journal_page_last 11276
_journal_paper_doi 10.1021/ic700910n
_journal_volume 46
_journal_year 2007
_chemical_formula_sum 'C54 H34 Cr2 Fe N14 O16'
_chemical_formula_weight 1294.80
_chemical_name_systematic
; 
 ? 
;
_space_group_IT_number 2
_symmetry_cell_setting triclinic
_symmetry_space_group_name_Hall '-P 1'
_symmetry_space_group_name_H-M 'P -1'
_atom_sites_solution_hydrogens geom
_atom_sites_solution_primary direct
_atom_sites_solution_secondary difmap
_audit_creation_method SHELXL-97
_cell_angle_alpha 102.4130(10)
_cell_angle_beta 101.3390(10)
_cell_angle_gamma 101.8130(10)
_cell_formula_units_Z 4
_cell_length_a 15.3900(2)
_cell_length_b 17.6000(2)
_cell_length_c 21.5220(3)
_cell_measurement_reflns_used 23942
_cell_measurement_temperature 180(2)
_cell_measurement_theta_max 27.485
_cell_measurement_theta_min 0.998
_cell_volume 5393.26(13)
_computing_cell_refinement 'HKL Scalepack (Otwinowski & Minor 1997)'
_computing_data_collection 'Collect (Nonius BV, 1997-2000)'
_computing_data_reduction
;

HKL Denzo and Scalepack (Otwinowski & Minor 1997)

;
_computing_publication_material 'WinGX publication routines (Farrugia, 1999)'
_computing_structure_refinement 'SHELXL-97 (Sheldrick, 1997)'
_computing_structure_solution 'SHELXS-97 (Sheldrick, 1990)'
_diffrn_ambient_temperature 180(2)
_diffrn_measured_fraction_theta_full 0.996
_diffrn_measured_fraction_theta_max 0.996
_diffrn_measurement_device_type KappaCCD
_diffrn_measurement_method CCD
_diffrn_radiation_monochromator graphite
_diffrn_radiation_source 'fine-focus sealed tube'
_diffrn_radiation_type MoK\a
_diffrn_radiation_wavelength 0.71073
_diffrn_reflns_av_R_equivalents 0.0413
_diffrn_reflns_av_sigmaI/netI 0.0696
_diffrn_reflns_limit_h_max 19
_diffrn_reflns_limit_h_min -19
_diffrn_reflns_limit_k_max 22
_diffrn_reflns_limit_k_min -22
_diffrn_reflns_limit_l_max 27
_diffrn_reflns_limit_l_min -27
_diffrn_reflns_number 46741
_diffrn_reflns_theta_full 27.48
_diffrn_reflns_theta_max 27.48
_diffrn_reflns_theta_min 1.60
_exptl_absorpt_coefficient_mu 0.748
_exptl_absorpt_correction_type none
_exptl_crystal_colour red
_exptl_crystal_density_diffrn 1.595
_exptl_crystal_density_method 'not measured'
_exptl_crystal_description prism
_exptl_crystal_F_000 2632
_exptl_crystal_size_max 0.4
_exptl_crystal_size_mid 0.4
_exptl_crystal_size_min 0.04
_refine_diff_density_max 0.964
_refine_diff_density_min -1.033
_refine_diff_density_rms 0.202
_refine_ls_extinction_method none
_refine_ls_goodness_of_fit_ref 1.077
_refine_ls_hydrogen_treatment refall
_refine_ls_matrix_type full
_refine_ls_number_parameters 1875
_refine_ls_number_reflns 24603
_refine_ls_number_restraints 0
_refine_ls_restrained_S_all 1.077
_refine_ls_R_factor_all 0.0827
_refine_ls_R_factor_gt 0.0445
_refine_ls_shift/su_max 0.002
_refine_ls_shift/su_mean 0.000
_refine_ls_structure_factor_coef Fsqd
_refine_ls_weighting_details 'calc w=1/[\s^2^(Fo^2^)+(0.0579P)^2^+1.0867P] where P=(Fo^2^+2Fc^2^)/3'
_refine_ls_weighting_scheme calc
_refine_ls_wR_factor_gt 0.1061
_refine_ls_wR_factor_ref 0.1229
_reflns_number_gt 17060
_reflns_number_total 24603
_reflns_threshold_expression >2sigma(I)
_cod_data_source_file ic700910n-file001.cif
_cod_data_source_block shelxl
_cod_depositor_comments
;
The following automatic conversions were performed:

'_symmetry_cell_setting' value 'Triclinic' changed to 'triclinic'
according to
/usr/data/users/saulius/automatic-downloads/retrospective/ACS/lib/dictionaries/cif_core.dic
dictionary named 'cif_core.dic' version 2.4.2 from 2011-04-26.

Automatic conversion script
Id: cif_fix_values 2281 2013-09-26 08:29:07Z andrius 
;
_cod_original_cell_volume 5393.26(12)
_cod_database_code 4339115

loop_
_symmetry_equiv_pos_as_xyz
'x, y, z'
'-x, -y, -z'

loop_
_atom_site_label
_atom_site_type_symbol
_atom_site_fract_x
_atom_site_fract_y
_atom_site_fract_z
_atom_site_U_iso_or_equiv
_atom_site_adp_type
_atom_site_occupancy
_atom_site_symmetry_multiplicity
_atom_site_calc_flag
Cr1A Cr 0.68978(3) 0.10030(3) 0.95158(2) 0.01672(10) Uani 1 1 d
Cr1B Cr 0.31282(3) 0.09659(3) 0.56336(2) 0.01915(10) Uani 1 1 d
Cr1C Cr 0.34182(3) 0.39709(3) 0.04719(2) 0.01784(10) Uani 1 1 d
Cr1D Cr 0.68178(3) 0.40079(3) 0.43712(2) 0.01951(10) Uani 1 1 d
N1A N 0.75579(16) 0.36984(15) 0.74204(13) 0.0221(5) Uani 1 1 d
N2A N 0.82027(14) 0.34156(14) 0.71705(11) 0.0195(5) Uani 1 1 d
N3A N 0.91686(14) 0.27239(13) 0.64663(11) 0.0182(5) Uani 1 1 d
N4A N 1.08001(14) 0.29988(14) 0.72072(11) 0.0189(5) Uani 1 1 d
N5A N 1.16739(15) 0.30450(15) 0.74983(12) 0.0226(5) Uani 1 1 d
N6A N 0.93961(16) 0.20490(15) 0.82891(12) 0.0246(5) Uani 1 1 d
N7A N 0.96149(15) 0.28118(14) 0.82441(11) 0.0221(5) Uani 1 1 d
N8A N 1.03266(14) 0.43508(14) 0.83982(10) 0.0183(5) Uani 1 1 d
N9A N 1.01040(14) 0.46302(14) 0.72464(11) 0.0191(5) Uani 1 1 d
N10A N 1.01110(15) 0.49238(15) 0.67204(12) 0.0209(5) Uani 1 1 d
N11A N 0.65718(15) 0.15573(13) 0.87772(11) 0.0189(5) Uani 1 1 d
N12A N 0.56567(15) 0.12103(13) 0.96536(11) 0.0196(5) Uani 1 1 d
N1B N 0.87762(15) 0.64429(14) 0.72376(12) 0.0202(5) Uani 1 1 d
N2B N 0.91570(14) 0.72394(13) 0.75037(11) 0.0174(5) Uani 1 1 d
N3B N 0.98663(14) 0.86715(13) 0.81358(10) 0.0168(5) Uani 1 1 d
N4B N 0.99411(14) 0.93689(14) 0.72500(10) 0.0179(5) Uani 1 1 d
N5B N 1.00262(15) 0.98363(15) 0.68367(12) 0.0206(5) Uani 1 1 d
N6B N 0.75858(15) 0.85693(14) 0.72590(12) 0.0193(5) Uani 1 1 d
N7B N 0.81907(14) 0.82715(13) 0.69654(10) 0.0178(5) Uani 1 1 d
N8B N 0.91395(14) 0.76983(13) 0.62683(10) 0.0166(5) Uani 1 1 d
N9B N 1.06451(14) 0.79779(13) 0.70730(10) 0.0167(5) Uani 1 1 d
N10B N 1.14962(14) 0.80784(14) 0.74434(11) 0.0192(5) Uani 1 1 d
N11B N 0.43919(15) 0.07274(14) 0.58091(11) 0.0204(5) Uani 1 1 d
N12B N 0.29685(15) 0.02488(14) 0.62785(11) 0.0209(5) Uani 1 1 d
N11C N 0.36848(15) 0.34390(13) 0.12331(11) 0.0199(5) Uani 1 1 d
N12C N 0.46746(15) 0.37491(13) 0.03868(11) 0.0208(5) Uani 1 1 d
N11D N 0.69335(15) 0.47173(14) 0.37211(11) 0.0211(5) Uani 1 1 d
N12D N 0.55378(15) 0.42215(14) 0.42170(11) 0.0204(5) Uani 1 1 d
O1A O 0.76116(12) 0.19981(11) 1.01785(9) 0.0206(4) Uani 1 1 d
O2A O 0.70924(12) 0.05282(11) 1.02553(9) 0.0211(4) Uani 1 1 d
O3A O 0.82673(14) 0.24492(12) 1.12565(10) 0.0295(5) Uani 1 1 d
O4A O 0.76887(13) 0.08790(12) 1.13417(9) 0.0266(5) Uani 1 1 d
O5A O 0.62581(12) -0.00501(11) 0.89060(8) 0.0189(4) Uani 1 1 d
O6A O 0.79631(12) 0.07731(11) 0.92115(9) 0.0204(4) Uani 1 1 d
O7A O 0.65278(14) -0.10656(12) 0.82128(10) 0.0316(5) Uani 1 1 d
O8A O 0.83096(13) -0.01210(12) 0.84519(10) 0.0278(5) Uani 1 1 d
O1B O 0.27066(13) 0.01395(12) 0.47882(9) 0.0264(5) Uani 1 1 d
O2B O 0.18440(12) 0.10305(12) 0.54099(9) 0.0240(4) Uani 1 1 d
O3B O 0.15625(15) -0.02705(14) 0.38714(10) 0.0373(6) Uani 1 1 d
O4B O 0.06774(13) 0.07662(13) 0.45256(9) 0.0268(5) Uani 1 1 d
O5B O 0.35285(12) 0.18284(11) 0.64480(9) 0.0214(4) Uani 1 1 d
O6B O 0.35712(13) 0.18411(13) 0.52607(10) 0.0277(5) Uani 1 1 d
O7B O 0.43869(16) 0.30898(13) 0.68684(11) 0.0402(6) Uani 1 1 d
O8B O 0.42715(16) 0.31549(15) 0.55520(12) 0.0453(6) Uani 1 1 d
O1C O 0.39942(12) 0.50368(11) 0.10704(9) 0.0207(4) Uani 1 1 d
O2C O 0.22968(12) 0.41777(11) 0.06952(9) 0.0222(4) Uani 1 1 d
O3C O 0.36268(14) 0.60669(13) 0.16736(11) 0.0346(5) Uani 1 1 d
O4C O 0.18260(13) 0.51216(13) 0.13181(10) 0.0296(5) Uani 1 1 d
O5C O 0.27297(12) 0.29639(11) -0.01961(9) 0.0209(4) Uani 1 1 d
O6C O 0.32833(13) 0.44287(11) -0.02757(9) 0.0241(4) Uani 1 1 d
O7C O 0.19917(14) 0.25295(12) -0.12609(10) 0.0292(5) Uani 1 1 d
O8C O 0.25607(15) 0.41183(13) -0.13361(10) 0.0316(5) Uani 1 1 d
O1D O 0.64011(13) 0.31119(12) 0.35827(9) 0.0234(4) Uani 1 1 d
O2D O 0.64488(14) 0.31766(13) 0.48032(10) 0.0289(5) Uani 1 1 d
O3D O 0.5618(2) 0.18312(15) 0.32349(13) 0.0609(8) Uani 1 1 d
O4D O 0.58129(16) 0.18509(15) 0.45731(13) 0.0476(6) Uani 1 1 d
O5D O 0.80999(13) 0.39455(12) 0.45542(9) 0.0262(5) Uani 1 1 d
O6D O 0.72902(13) 0.48868(12) 0.51831(9) 0.0264(5) Uani 1 1 d
O7D O 0.92816(14) 0.42063(13) 0.54239(10) 0.0312(5) Uani 1 1 d
O8D O 0.85201(14) 0.54017(14) 0.60341(10) 0.0363(6) Uani 1 1 d
C1A C 0.67467(19) 0.34931(18) 0.69699(15) 0.0252(6) Uani 1 1 d
C2A C 0.6861(2) 0.30629(19) 0.63918(15) 0.0257(7) Uani 1 1 d
C3A C 0.77664(18) 0.30203(17) 0.65350(13) 0.0201(6) Uani 1 1 d
C4A C 0.82989(18) 0.26186(17) 0.61355(13) 0.0202(6) Uani 1 1 d
C5A C 0.7958(2) 0.21684(18) 0.54896(14) 0.0258(7) Uani 1 1 d
C6A C 0.8538(2) 0.18034(19) 0.51843(15) 0.0273(7) Uani 1 1 d
C7A C 0.9438(2) 0.19051(18) 0.55207(14) 0.0245(6) Uani 1 1 d
C8A C 0.97301(18) 0.23754(16) 0.61638(13) 0.0192(6) Uani 1 1 d
C9A C 1.06559(18) 0.25474(16) 0.65903(13) 0.0189(6) Uani 1 1 d
C10A C 1.14351(19) 0.23094(18) 0.64894(14) 0.0251(6) Uani 1 1 d
C11A C 1.2071(2) 0.26398(19) 0.70832(15) 0.0274(7) Uani 1 1 d
C12A C 0.9668(2) 0.2001(2) 0.89055(16) 0.0300(7) Uani 1 1 d
C13A C 1.0086(2) 0.2773(2) 0.92947(16) 0.0297(7) Uani 1 1 d
C14A C 1.00405(18) 0.32602(17) 0.88617(14) 0.0215(6) Uani 1 1 d
C15A C 1.03983(18) 0.41255(17) 0.89623(13) 0.0218(6) Uani 1 1 d
C16A C 1.0789(2) 0.4678(2) 0.95746(14) 0.0270(7) Uani 1 1 d
C17A C 1.1107(2) 0.5481(2) 0.95850(15) 0.0305(7) Uani 1 1 d
C18A C 1.1050(2) 0.57185(19) 0.90088(14) 0.0268(7) Uani 1 1 d
C19A C 1.06551(18) 0.51230(17) 0.84182(13) 0.0216(6) Uani 1 1 d
C20A C 1.05583(17) 0.52680(17) 0.77671(13) 0.0204(6) Uani 1 1 d
C21A C 1.08476(19) 0.59592(18) 0.75632(15) 0.0241(6) Uani 1 1 d
C22A C 1.05359(19) 0.57130(18) 0.68927(16) 0.0245(6) Uani 1 1 d
C23A C 0.78498(18) 0.19108(17) 1.07629(13) 0.0196(6) Uani 1 1 d
C24A C 0.75308(18) 0.10369(17) 1.08096(13) 0.0199(6) Uani 1 1 d
C25A C 0.67689(18) -0.04010(17) 0.85971(13) 0.0202(6) Uani 1 1 d
C26A C 0.77752(18) 0.01139(17) 0.87561(13) 0.0210(6) Uani 1 1 d
C27A C 0.7043(2) 0.17320(17) 0.83498(14) 0.0230(6) Uani 1 1 d
C28A C 0.6691(2) 0.20285(18) 0.78274(14) 0.0243(6) Uani 1 1 d
C29A C 0.5833(2) 0.21519(18) 0.77488(15) 0.0271(7) Uani 1 1 d
C30A C 0.53087(19) 0.19704(17) 0.81903(14) 0.0237(6) Uani 1 1 d
C31A C 0.57065(18) 0.16750(16) 0.86990(13) 0.0195(6) Uani 1 1 d
C32A C 0.52255(18) 0.14947(16) 0.91730(13) 0.0193(6) Uani 1 1 d
C33A C 0.43423(19) 0.16169(18) 0.91302(15) 0.0269(7) Uani 1 1 d
C34A C 0.3920(2) 0.14529(19) 0.96299(16) 0.0311(7) Uani 1 1 d
C35A C 0.4365(2) 0.11878(19) 1.01172(17) 0.0301(7) Uani 1 1 d
C36A C 0.5229(2) 0.10619(18) 1.01148(15) 0.0239(6) Uani 1 1 d
C37A C 0.4405(2) 0.2075(2) 0.81483(17) 0.0344(8) Uani 1 1 d
C38A C 0.3943(2) 0.1906(2) 0.85975(16) 0.0344(8) Uani 1 1 d
C1B C 0.87428(19) 0.60505(19) 0.77116(15) 0.0239(6) Uani 1 1 d
C2B C 0.91059(19) 0.66077(18) 0.83121(15) 0.0231(6) Uani 1 1 d
C3B C 0.93555(17) 0.73436(17) 0.81639(13) 0.0185(6) Uani 1 1 d
C4B C 0.97801(17) 0.81798(17) 0.85406(13) 0.0191(6) Uani 1 1 d
C5B C 1.00849(19) 0.84893(19) 0.92161(14) 0.0233(6) Uani 1 1 d
C6B C 1.0467(2) 0.93071(19) 0.94714(14) 0.0247(7) Uani 1 1 d
C7B C 1.05639(19) 0.98093(19) 0.90607(14) 0.0240(6) Uani 1 1 d
C8B C 1.02591(17) 0.94685(16) 0.83849(13) 0.0186(6) Uani 1 1 d
C9B C 1.03023(17) 0.98675(16) 0.78607(13) 0.0181(6) Uani 1 1 d
C10B C 1.06270(19) 1.06530(18) 0.78274(15) 0.0237(6) Uani 1 1 d
C11B C 1.0426(2) 1.06109(18) 0.71676(15) 0.0253(6) Uani 1 1 d
C12B C 0.67658(19) 0.84217(17) 0.68213(14) 0.0220(6) Uani 1 1 d
C13B C 0.68320(19) 0.80131(18) 0.62202(14) 0.0221(6) Uani 1 1 d
C14B C 0.77230(18) 0.79292(16) 0.63294(13) 0.0186(6) Uani 1 1 d
C15B C 0.82698(17) 0.75707(16) 0.59178(13) 0.0178(6) Uani 1 1 d
C16B C 0.79810(19) 0.71436(18) 0.52588(13) 0.0223(6) Uani 1 1 d
C17B C 0.86135(19) 0.68402(18) 0.49669(14) 0.0245(6) Uani 1 1 d
C18B C 0.95138(19) 0.69699(17) 0.53275(13) 0.0215(6) Uani 1 1 d
C19B C 0.97572(17) 0.74089(16) 0.59794(13) 0.0175(6) Uani 1 1 d
C20B C 1.06443(17) 0.76038(16) 0.64559(13) 0.0179(6) Uani 1 1 d
C21B C 1.15009(18) 0.74692(17) 0.64315(14) 0.0205(6) Uani 1 1 d
C22B C 1.20215(19) 0.77784(18) 0.70699(14) 0.0228(6) Uani 1 1 d
C23B C 0.19187(19) 0.01292(18) 0.44321(14) 0.0246(6) Uani 1 1 d
C24B C 0.14132(18) 0.06896(17) 0.48035(13) 0.0214(6) Uani 1 1 d
C25B C 0.39790(19) 0.25128(18) 0.64067(14) 0.0255(6) Uani 1 1 d
C26B C 0.39633(19) 0.2534(2) 0.56847(15) 0.0281(7) Uani 1 1 d
C27B C 0.5065(2) 0.09240(19) 0.55203(15) 0.0258(7) Uani 1 1 d
C28B C 0.5931(2) 0.07920(19) 0.57365(16) 0.0297(7) Uani 1 1 d
C29B C 0.6109(2) 0.04954(19) 0.62694(16) 0.0301(7) Uani 1 1 d
C30B C 0.54147(19) 0.03043(17) 0.65933(14) 0.0238(6) Uani 1 1 d
C31B C 0.45531(18) 0.04021(17) 0.63211(13) 0.0203(6) Uani 1 1 d
C32B C 0.37950(18) 0.01747(16) 0.65983(13) 0.0203(6) Uani 1 1 d
C33B C 0.39303(19) -0.00825(17) 0.71714(14) 0.0237(6) Uani 1 1 d
C34B C 0.3161(2) -0.02643(19) 0.74292(16) 0.0316(7) Uani 1 1 d
C35B C 0.2329(2) -0.0199(2) 0.71031(17) 0.0327(7) Uani 1 1 d
C36B C 0.2253(2) 0.00580(18) 0.65297(15) 0.0257(6) Uani 1 1 d
C37B C 0.4828(2) -0.01400(18) 0.74605(16) 0.0302(7) Uani 1 1 d
C38B C 0.5527(2) 0.00295(18) 0.71780(15) 0.0283(7) Uani 1 1 d
C23C C 0.34248(19) 0.53888(17) 0.13102(13) 0.0216(6) Uani 1 1 d
C24C C 0.24177(19) 0.48680(17) 0.10973(13) 0.0216(6) Uani 1 1 d
C25C C 0.24491(18) 0.30612(17) -0.07788(13) 0.0202(6) Uani 1 1 d
C26C C 0.27745(18) 0.39409(17) -0.08193(13) 0.0212(6) Uani 1 1 d
C27C C 0.3172(2) 0.32817(17) 0.16429(14) 0.0229(6) Uani 1 1 d
C28C C 0.3469(2) 0.29731(18) 0.21670(15) 0.0257(6) Uani 1 1 d
C29C C 0.4315(2) 0.28213(18) 0.22747(15) 0.0277(7) Uani 1 1 d
C30C C 0.48774(19) 0.29790(18) 0.18497(14) 0.0249(6) Uani 1 1 d
C31C C 0.45319(18) 0.32879(16) 0.13327(13) 0.0191(6) Uani 1 1 d
C32C C 0.50521(18) 0.34437(16) 0.08737(13) 0.0211(6) Uani 1 1 d
C33C C 0.59104(19) 0.32618(18) 0.09280(15) 0.0268(7) Uani 1 1 d
C34C C 0.6354(2) 0.33709(19) 0.04303(17) 0.0306(7) Uani 1 1 d
C35C C 0.5966(2) 0.3662(2) -0.00597(17) 0.0320(8) Uani 1 1 d
C36C C 0.5127(2) 0.38568(18) -0.00651(15) 0.0268(7) Uani 1 1 d
C37C C 0.6258(2) 0.2961(2) 0.14687(17) 0.0357(8) Uani 1 1 d
C38C C 0.5765(2) 0.2828(2) 0.19116(17) 0.0364(8) Uani 1 1 d
C23D C 0.6010(2) 0.24329(19) 0.36688(15) 0.0309(7) Uani 1 1 d
C24D C 0.60741(19) 0.2459(2) 0.44074(16) 0.0298(7) Uani 1 1 d
C25D C 0.85577(19) 0.43104(17) 0.51469(13) 0.0228(6) Uani 1 1 d
C26D C 0.81039(19) 0.49307(18) 0.55070(14) 0.0256(7) Uani 1 1 d
C27D C 0.7639(2) 0.49440(19) 0.34763(16) 0.0287(7) Uani 1 1 d
C28D C 0.7554(2) 0.5246(2) 0.29278(18) 0.0371(8) Uani 1 1 d
C29D C 0.6721(2) 0.5315(2) 0.26242(18) 0.0351(8) Uani 1 1 d
C30D C 0.5954(2) 0.50970(17) 0.28737(14) 0.0251(6) Uani 1 1 d
C31D C 0.60992(18) 0.47983(16) 0.34265(13) 0.0208(6) Uani 1 1 d
C32D C 0.53535(17) 0.45538(16) 0.37094(13) 0.0191(6) Uani 1 1 d
C33D C 0.44901(18) 0.46512(17) 0.34533(14) 0.0237(6) Uani 1 1 d
C34D C 0.3814(2) 0.44455(18) 0.37871(16) 0.0294(7) Uani 1 1 d
C35D C 0.4006(2) 0.41378(19) 0.43107(17) 0.0303(7) Uani 1 1 d
C36D C 0.4878(2) 0.40121(18) 0.45127(15) 0.0265(7) Uani 1 1 d
C37D C 0.5051(2) 0.51565(19) 0.26043(16) 0.0314(7) Uani 1 1 d
C38D C 0.4357(2) 0.49482(18) 0.28838(16) 0.0306(7) Uani 1 1 d
Fe1A Fe 0.96737(3) 0.34645(2) 0.746714(19) 0.01817(9) Uani 1 1 d
Fe2A Fe 0.94846(2) 0.82146(2) 0.719862(18) 0.01491(9) Uani 1 1 d
O1W O 0.82298(16) 0.06950(15) 0.73786(13) 0.0342(5) Uani 1 1 d
O40 O 0.85095(16) 0.83170(15) 0.99800(13) 0.0480(6) Uani 1 1 d
C40 C 0.7960(2) 0.8616(2) 0.95319(17) 0.0398(8) Uani 1 1 d
H1AN H 0.769(2) 0.394(2) 0.7797(17) 0.035(10) Uiso 1 1 d
H5AN H 1.193(2) 0.332(2) 0.7915(18) 0.040(10) Uiso 1 1 d
H6AN H 0.905(3) 0.157(2) 0.7906(19) 0.062(12) Uiso 1 1 d
H10N H 0.9829(19) 0.4651(18) 0.6342(15) 0.018(8) Uiso 1 1 d
H1BN H 0.862(2) 0.616(2) 0.6783(17) 0.037(9) Uiso 1 1 d
H5M H 0.981(2) 0.965(2) 0.6426(17) 0.038(10) Uiso 1 1 d
H6BN H 0.7732(19) 0.8866(18) 0.7686(15) 0.022(8) Uiso 1 1 d
H10M H 1.170(2) 0.8343(18) 0.7909(16) 0.028(8) Uiso 1 1 d
H1A H 0.627(2) 0.3640(17) 0.7068(14) 0.022(8) Uiso 1 1 d
H2A H 0.645(2) 0.289(2) 0.6001(17) 0.036(9) Uiso 1 1 d
H5A H 0.738(2) 0.2113(17) 0.5266(14) 0.023(8) Uiso 1 1 d
H6A H 0.8315(19) 0.1499(18) 0.4777(15) 0.023(8) Uiso 1 1 d
H7A H 0.9843(19) 0.1641(17) 0.5345(14) 0.020(7) Uiso 1 1 d
H10A H 1.149(2) 0.1964(19) 0.6096(15) 0.029(8) Uiso 1 1 d
H11A H 1.266(2) 0.2610(18) 0.7211(15) 0.027(8) Uiso 1 1 d
H12A H 0.954(2) 0.150(2) 0.8967(16) 0.037(10) Uiso 1 1 d
H13A H 1.035(2) 0.293(2) 0.9756(18) 0.045(10) Uiso 1 1 d
H16A H 1.081(2) 0.4503(19) 0.9962(16) 0.033(9) Uiso 1 1 d
H17A H 1.132(2) 0.588(2) 1.0006(17) 0.040(9) Uiso 1 1 d
H18A H 1.127(2) 0.635(2) 0.9015(16) 0.045(10) Uiso 1 1 d
H21A H 1.121(2) 0.6491(19) 0.7815(15) 0.031(8) Uiso 1 1 d
H22A H 1.0576(18) 0.5972(17) 0.6597(14) 0.016(8) Uiso 1 1 d
H27A H 0.765(2) 0.165(2) 0.8424(16) 0.038(9) Uiso 1 1 d
H28A H 0.704(2) 0.213(2) 0.7538(17) 0.037(9) Uiso 1 1 d
H29A H 0.555(2) 0.2320(19) 0.7396(16) 0.034(9) Uiso 1 1 d
H34A H 0.329(2) 0.1558(18) 0.9603(15) 0.032(8) Uiso 1 1 d
H35A H 0.415(2) 0.105(2) 1.0425(18) 0.049(11) Uiso 1 1 d
H36A H 0.5508(19) 0.0890(18) 1.0409(15) 0.020(8) Uiso 1 1 d
H37A H 0.413(2) 0.223(2) 0.7809(17) 0.039(10) Uiso 1 1 d
H38A H 0.335(2) 0.197(2) 0.8556(17) 0.050(11) Uiso 1 1 d
H1B H 0.8526(19) 0.5474(19) 0.7590(14) 0.022(8) Uiso 1 1 d
H2B H 0.918(2) 0.652(2) 0.8743(16) 0.035(9) Uiso 1 1 d
H5B H 1.003(2) 0.8144(18) 0.9480(15) 0.026(8) Uiso 1 1 d
H6B H 1.068(2) 0.9485(19) 0.9895(17) 0.032(9) Uiso 1 1 d
H7B H 1.0817(18) 1.0384(18) 0.9227(14) 0.018(7) Uiso 1 1 d
H10B H 1.087(2) 1.110(2) 0.8156(17) 0.041(10) Uiso 1 1 d
H11B H 1.052(2) 1.101(2) 0.6943(16) 0.034(9) Uiso 1 1 d
H12B H 0.625(2) 0.862(2) 0.6952(16) 0.040(9) Uiso 1 1 d
H13B H 0.638(2) 0.7868(18) 0.5843(15) 0.027(8) Uiso 1 1 d
H16B H 0.739(2) 0.7057(19) 0.5014(15) 0.033(9) Uiso 1 1 d
H17B H 0.845(2) 0.6552(19) 0.4522(16) 0.032(9) Uiso 1 1 d
H18B H 0.995(2) 0.6720(18) 0.5152(15) 0.029(8) Uiso 1 1 d
H21B H 1.170(2) 0.7185(18) 0.6091(15) 0.026(8) Uiso 1 1 d
H22B H 1.264(2) 0.7779(19) 0.7247(16) 0.036(9) Uiso 1 1 d
H27B H 0.494(2) 0.1090(19) 0.5167(16) 0.031(9) Uiso 1 1 d
H28B H 0.638(2) 0.0912(18) 0.5504(15) 0.029(8) Uiso 1 1 d
H29B H 0.668(2) 0.0417(17) 0.6403(14) 0.021(8) Uiso 1 1 d
H34B H 0.322(2) -0.0401(19) 0.7837(16) 0.031(9) Uiso 1 1 d
H35B H 0.185(2) -0.030(2) 0.7254(16) 0.037(10) Uiso 1 1 d
H36B H 0.170(2) 0.0135(19) 0.6312(16) 0.034(9) Uiso 1 1 d
H37B H 0.494(2) -0.031(2) 0.7858(18) 0.044(10) Uiso 1 1 d
H38B H 0.612(2) 0.000(2) 0.7393(17) 0.042(10) Uiso 1 1 d
H27C H 0.257(2) 0.3365(17) 0.1529(14) 0.022(8) Uiso 1 1 d
H28C H 0.3099(19) 0.2868(17) 0.2404(14) 0.016(7) Uiso 1 1 d
H29C H 0.458(2) 0.2627(19) 0.2618(16) 0.035(9) Uiso 1 1 d
H34C H 0.690(2) 0.3230(17) 0.0441(14) 0.023(8) Uiso 1 1 d
H35C H 0.621(2) 0.373(2) -0.0355(18) 0.045(11) Uiso 1 1 d
H36C H 0.4866(19) 0.4065(17) -0.0388(14) 0.020(8) Uiso 1 1 d
H37C H 0.689(2) 0.2856(19) 0.1526(15) 0.036(9) Uiso 1 1 d
H38C H 0.606(3) 0.269(2) 0.2301(19) 0.061(12) Uiso 1 1 d
H27D H 0.819(2) 0.4838(18) 0.3666(14) 0.024(8) Uiso 1 1 d
H28D H 0.801(2) 0.532(2) 0.2757(17) 0.042(10) Uiso 1 1 d
H29D H 0.663(2) 0.543(2) 0.2272(17) 0.035(10) Uiso 1 1 d
H34D H 0.326(2) 0.4563(19) 0.3660(15) 0.030(8) Uiso 1 1 d
H35D H 0.358(2) 0.4027(18) 0.4554(15) 0.026(8) Uiso 1 1 d
H36D H 0.504(2) 0.381(2) 0.4878(16) 0.035(9) Uiso 1 1 d
H37D H 0.493(2) 0.534(2) 0.2228(17) 0.038(10) Uiso 1 1 d
H38D H 0.372(2) 0.499(2) 0.2676(16) 0.040(9) Uiso 1 1 d
H1W1 H 0.836(3) 0.035(3) 0.760(2) 0.075(16) Uiso 1 1 d
H1W2 H 0.824(4) 0.062(3) 0.699(3) 0.11(2) Uiso 1 1 d

loop_
_atom_site_aniso_label
_atom_site_aniso_U_11
_atom_site_aniso_U_22
_atom_site_aniso_U_33
_atom_site_aniso_U_23
_atom_site_aniso_U_13
_atom_site_aniso_U_12
Cr1A 0.0194(2) 0.0160(2) 0.0137(2) 0.00299(17) 0.00297(16) 0.00470(17)
Cr1B 0.0186(2) 0.0244(3) 0.0161(2) 0.00524(18) 0.00491(17) 0.00877(18)
Cr1C 0.0208(2) 0.0168(2) 0.0149(2) 0.00337(17) 0.00265(17) 0.00549(18)
Cr1D 0.0199(2) 0.0230(2) 0.0156(2) 0.00310(18) 0.00329(17) 0.00865(18)
N1A 0.0223(12) 0.0219(13) 0.0230(14) 0.0037(11) 0.0080(10) 0.0078(10)
N2A 0.0180(11) 0.0212(13) 0.0212(12) 0.0065(10) 0.0069(9) 0.0061(9)
N3A 0.0181(11) 0.0179(12) 0.0191(12) 0.0053(10) 0.0057(9) 0.0047(9)
N4A 0.0176(11) 0.0218(13) 0.0186(12) 0.0058(10) 0.0054(9) 0.0068(9)
N5A 0.0195(12) 0.0305(14) 0.0181(12) 0.0076(11) 0.0028(10) 0.0080(10)
N6A 0.0241(12) 0.0255(14) 0.0255(13) 0.0078(11) 0.0088(10) 0.0059(11)
N7A 0.0228(12) 0.0227(13) 0.0234(13) 0.0071(10) 0.0095(10) 0.0072(10)
N8A 0.0173(11) 0.0221(13) 0.0149(11) 0.0035(9) 0.0038(9) 0.0058(9)
N9A 0.0168(11) 0.0230(13) 0.0147(11) 0.0022(10) 0.0016(9) 0.0045(9)
N10A 0.0207(12) 0.0213(13) 0.0181(13) 0.0037(11) 0.0004(10) 0.0054(10)
N11A 0.0208(11) 0.0181(12) 0.0181(12) 0.0048(10) 0.0052(9) 0.0055(9)
N12A 0.0237(12) 0.0169(12) 0.0180(12) 0.0031(9) 0.0064(9) 0.0055(10)
N1B 0.0198(11) 0.0168(12) 0.0226(13) 0.0025(10) 0.0061(10) 0.0038(9)
N2B 0.0167(11) 0.0168(12) 0.0182(11) 0.0033(9) 0.0042(9) 0.0046(9)
N3B 0.0145(10) 0.0196(12) 0.0161(11) 0.0030(9) 0.0033(8) 0.0060(9)
N4B 0.0163(11) 0.0215(13) 0.0158(11) 0.0041(10) 0.0040(9) 0.0056(9)
N5B 0.0196(12) 0.0232(13) 0.0194(13) 0.0083(11) 0.0037(10) 0.0049(10)
N6B 0.0213(12) 0.0192(13) 0.0188(12) 0.0028(10) 0.0075(9) 0.0085(10)
N7B 0.0189(11) 0.0184(12) 0.0163(11) 0.0032(9) 0.0062(9) 0.0053(9)
N8B 0.0177(11) 0.0160(12) 0.0164(11) 0.0038(9) 0.0051(9) 0.0047(9)
N9B 0.0160(11) 0.0178(12) 0.0154(11) 0.0032(9) 0.0029(9) 0.0048(9)
N10B 0.0160(11) 0.0217(13) 0.0188(12) 0.0044(10) 0.0023(9) 0.0056(9)
N11B 0.0187(11) 0.0211(13) 0.0199(12) 0.0027(10) 0.0046(9) 0.0050(10)
N12B 0.0183(11) 0.0228(13) 0.0221(12) 0.0054(10) 0.0045(9) 0.0075(10)
N11C 0.0207(12) 0.0170(12) 0.0199(12) 0.0033(10) 0.0033(9) 0.0042(9)
N12C 0.0235(12) 0.0158(12) 0.0215(12) 0.0029(10) 0.0067(10) 0.0031(10)
N11D 0.0173(11) 0.0230(13) 0.0226(12) 0.0044(10) 0.0061(9) 0.0053(10)
N12D 0.0200(11) 0.0209(13) 0.0201(12) 0.0031(10) 0.0066(9) 0.0056(10)
O1A 0.0259(10) 0.0153(10) 0.0186(10) 0.0029(8) 0.0041(8) 0.0039(8)
O2A 0.0263(10) 0.0180(10) 0.0156(9) 0.0031(8) 0.0013(8) 0.0035(8)
O3A 0.0343(11) 0.0214(11) 0.0218(11) -0.0044(9) 0.0005(9) 0.0003(9)
O4A 0.0336(11) 0.0274(12) 0.0161(10) 0.0060(9) 0.0020(8) 0.0057(9)
O5A 0.0216(9) 0.0183(10) 0.0144(9) 0.0019(8) 0.0030(7) 0.0042(8)
O6A 0.0184(9) 0.0201(10) 0.0208(10) 0.0031(8) 0.0021(8) 0.0058(8)
O7A 0.0362(12) 0.0209(11) 0.0303(12) -0.0049(9) 0.0092(9) 0.0028(9)
O8A 0.0262(11) 0.0315(12) 0.0282(11) 0.0045(9) 0.0122(9) 0.0116(9)
O1B 0.0239(10) 0.0344(12) 0.0215(10) 0.0013(9) 0.0045(8) 0.0163(9)
O2B 0.0219(10) 0.0312(12) 0.0188(10) 0.0020(9) 0.0050(8) 0.0118(9)
O3B 0.0370(12) 0.0493(15) 0.0204(11) -0.0052(10) -0.0005(9) 0.0223(11)
O4B 0.0245(10) 0.0355(12) 0.0211(10) 0.0046(9) 0.0027(8) 0.0153(9)
O5B 0.0251(10) 0.0217(11) 0.0187(10) 0.0059(8) 0.0075(8) 0.0062(8)
O6B 0.0303(11) 0.0375(13) 0.0221(11) 0.0143(10) 0.0102(9) 0.0131(10)
O7B 0.0480(14) 0.0258(13) 0.0339(13) 0.0036(11) -0.0028(11) -0.0017(11)
O8B 0.0439(14) 0.0456(16) 0.0518(16) 0.0310(13) 0.0124(12) 0.0040(12)
O1C 0.0213(9) 0.0202(10) 0.0181(10) 0.0029(8) 0.0023(8) 0.0049(8)
O2C 0.0209(10) 0.0204(11) 0.0222(10) 0.0021(8) 0.0025(8) 0.0052(8)
O3C 0.0377(12) 0.0223(12) 0.0383(13) -0.0035(10) 0.0145(10) 0.0032(9)
O4C 0.0266(11) 0.0321(12) 0.0308(12) 0.0035(10) 0.0098(9) 0.0114(9)
O5C 0.0264(10) 0.0168(10) 0.0180(10) 0.0048(8) 0.0032(8) 0.0044(8)
O6C 0.0315(11) 0.0187(11) 0.0194(10) 0.0045(8) 0.0020(8) 0.0054(9)
O7C 0.0320(11) 0.0247(12) 0.0228(11) 0.0011(9) 0.0007(9) 0.0011(9)
O8C 0.0441(13) 0.0272(12) 0.0193(11) 0.0089(9) 0.0005(9) 0.0045(10)
O1D 0.0258(10) 0.0232(11) 0.0198(10) 0.0038(8) 0.0049(8) 0.0062(9)
O2D 0.0339(11) 0.0353(13) 0.0221(11) 0.0123(10) 0.0076(9) 0.0136(10)
O3D 0.088(2) 0.0244(14) 0.0443(16) -0.0024(12) -0.0098(14) -0.0050(13)
O4D 0.0422(14) 0.0459(16) 0.0586(17) 0.0335(14) 0.0090(12) 0.0028(12)
O5D 0.0232(10) 0.0317(12) 0.0198(10) -0.0025(9) 0.0010(8) 0.0123(9)
O6D 0.0231(10) 0.0310(12) 0.0229(11) -0.0012(9) 0.0019(8) 0.0149(9)
O7D 0.0276(11) 0.0387(13) 0.0242(11) -0.0025(9) 0.0008(9) 0.0187(10)
O8D 0.0361(12) 0.0397(14) 0.0239(11) -0.0106(10) -0.0033(9) 0.0200(10)
C1A 0.0191(14) 0.0260(17) 0.0351(17) 0.0121(13) 0.0093(12) 0.0094(12)
C2A 0.0221(15) 0.0292(17) 0.0249(16) 0.0070(13) 0.0041(12) 0.0064(13)
C3A 0.0201(13) 0.0202(15) 0.0203(14) 0.0068(12) 0.0048(11) 0.0047(11)
C4A 0.0197(13) 0.0209(15) 0.0196(14) 0.0056(12) 0.0048(11) 0.0039(11)
C5A 0.0215(15) 0.0284(17) 0.0231(15) 0.0056(13) 0.0005(12) 0.0031(13)
C6A 0.0312(16) 0.0255(17) 0.0190(15) 0.0006(13) 0.0042(12) 0.0013(13)
C7A 0.0280(15) 0.0230(16) 0.0214(15) 0.0017(12) 0.0088(12) 0.0059(13)
C8A 0.0217(14) 0.0177(14) 0.0196(14) 0.0056(11) 0.0076(11) 0.0052(11)
C9A 0.0208(13) 0.0177(14) 0.0188(14) 0.0038(11) 0.0065(11) 0.0058(11)
C10A 0.0265(15) 0.0279(17) 0.0237(15) 0.0040(13) 0.0107(12) 0.0118(13)
C11A 0.0213(15) 0.0360(19) 0.0291(16) 0.0094(14) 0.0085(12) 0.0135(13)
C12A 0.0342(17) 0.0288(19) 0.0317(17) 0.0153(15) 0.0116(14) 0.0076(14)
C13A 0.0329(17) 0.0354(19) 0.0236(16) 0.0130(14) 0.0073(13) 0.0093(14)
C14A 0.0184(13) 0.0254(16) 0.0241(15) 0.0080(12) 0.0093(11) 0.0078(12)
C15A 0.0180(13) 0.0277(16) 0.0199(14) 0.0052(12) 0.0055(11) 0.0073(12)
C16A 0.0270(15) 0.0361(19) 0.0169(15) 0.0057(13) 0.0042(12) 0.0086(13)
C17A 0.0301(16) 0.0298(18) 0.0214(16) -0.0046(14) 0.0015(13) 0.0025(14)
C18A 0.0279(15) 0.0247(17) 0.0219(15) 0.0005(13) 0.0013(12) 0.0047(13)
C19A 0.0195(13) 0.0226(16) 0.0219(14) 0.0037(12) 0.0045(11) 0.0062(11)
C20A 0.0152(13) 0.0232(15) 0.0218(14) 0.0028(12) 0.0036(11) 0.0073(11)
C21A 0.0239(14) 0.0163(15) 0.0290(16) 0.0029(13) 0.0050(12) 0.0032(12)
C22A 0.0222(14) 0.0217(16) 0.0302(17) 0.0103(14) 0.0052(12) 0.0045(12)
C23A 0.0199(13) 0.0207(15) 0.0182(14) 0.0017(12) 0.0067(11) 0.0069(11)
C24A 0.0193(13) 0.0217(15) 0.0186(14) 0.0022(12) 0.0052(11) 0.0081(11)
C25A 0.0252(14) 0.0212(15) 0.0155(13) 0.0066(12) 0.0041(11) 0.0079(12)
C26A 0.0241(14) 0.0252(16) 0.0172(14) 0.0096(12) 0.0043(11) 0.0108(12)
C27A 0.0224(15) 0.0227(16) 0.0250(15) 0.0066(12) 0.0085(12) 0.0051(12)
C28A 0.0319(16) 0.0206(16) 0.0230(15) 0.0080(12) 0.0118(13) 0.0056(12)
C29A 0.0386(18) 0.0238(16) 0.0219(15) 0.0100(13) 0.0060(13) 0.0119(14)
C30A 0.0301(15) 0.0214(15) 0.0216(15) 0.0055(12) 0.0065(12) 0.0113(12)
C31A 0.0208(14) 0.0161(14) 0.0213(14) 0.0022(11) 0.0051(11) 0.0071(11)
C32A 0.0199(13) 0.0176(14) 0.0199(14) 0.0029(11) 0.0048(11) 0.0065(11)
C33A 0.0245(15) 0.0246(16) 0.0314(17) 0.0041(13) 0.0085(12) 0.0078(12)
C34A 0.0256(16) 0.0319(18) 0.0407(19) 0.0096(15) 0.0166(14) 0.0104(14)
C35A 0.0342(17) 0.0271(18) 0.0342(18) 0.0094(14) 0.0208(15) 0.0061(14)
C36A 0.0309(16) 0.0213(16) 0.0200(15) 0.0055(13) 0.0089(12) 0.0054(13)
C37A 0.0335(18) 0.043(2) 0.0307(18) 0.0118(16) 0.0041(14) 0.0191(15)
C38A 0.0269(17) 0.045(2) 0.0369(19) 0.0118(16) 0.0081(14) 0.0202(15)
C1B 0.0217(14) 0.0210(16) 0.0330(17) 0.0110(13) 0.0101(12) 0.0068(12)
C2B 0.0217(14) 0.0279(17) 0.0257(16) 0.0122(13) 0.0097(12) 0.0108(12)
C3B 0.0180(13) 0.0234(15) 0.0168(13) 0.0065(11) 0.0072(10) 0.0074(11)
C4B 0.0177(13) 0.0270(16) 0.0171(13) 0.0066(12) 0.0085(10) 0.0108(11)
C5B 0.0253(15) 0.0316(17) 0.0165(14) 0.0084(13) 0.0075(11) 0.0109(13)
C6B 0.0262(15) 0.0328(18) 0.0121(14) -0.0002(13) 0.0019(11) 0.0100(13)
C7B 0.0225(14) 0.0267(17) 0.0186(14) -0.0013(13) 0.0019(11) 0.0084(13)
C8B 0.0166(13) 0.0206(15) 0.0171(13) 0.0006(11) 0.0037(10) 0.0069(11)
C9B 0.0147(12) 0.0182(14) 0.0188(14) 0.0019(11) 0.0015(10) 0.0046(11)
C10B 0.0226(14) 0.0185(15) 0.0273(16) 0.0028(13) 0.0039(12) 0.0052(12)
C11B 0.0252(15) 0.0205(16) 0.0310(17) 0.0091(13) 0.0052(12) 0.0071(12)
C12B 0.0202(14) 0.0242(16) 0.0236(15) 0.0078(12) 0.0064(11) 0.0075(12)
C13B 0.0184(14) 0.0259(16) 0.0205(15) 0.0058(12) 0.0028(11) 0.0048(12)
C14B 0.0203(13) 0.0186(14) 0.0167(13) 0.0034(11) 0.0058(11) 0.0049(11)
C15B 0.0186(13) 0.0169(14) 0.0175(13) 0.0050(11) 0.0041(10) 0.0038(11)
C16B 0.0208(14) 0.0262(16) 0.0157(14) 0.0015(12) -0.0001(11) 0.0055(12)
C17B 0.0283(15) 0.0244(16) 0.0157(14) -0.0009(12) 0.0034(12) 0.0041(12)
C18B 0.0254(14) 0.0223(15) 0.0171(14) 0.0013(12) 0.0085(11) 0.0081(12)
C19B 0.0190(13) 0.0167(14) 0.0168(13) 0.0045(11) 0.0051(10) 0.0038(11)
C20B 0.0199(13) 0.0164(14) 0.0177(13) 0.0040(11) 0.0063(10) 0.0041(11)
C21B 0.0206(14) 0.0213(15) 0.0209(14) 0.0036(12) 0.0080(11) 0.0075(11)
C22B 0.0179(14) 0.0263(16) 0.0254(15) 0.0072(12) 0.0061(11) 0.0072(12)
C23B 0.0265(15) 0.0298(17) 0.0207(15) 0.0060(13) 0.0073(12) 0.0134(13)
C24B 0.0237(14) 0.0222(15) 0.0206(14) 0.0065(12) 0.0079(11) 0.0076(12)
C25B 0.0218(14) 0.0289(17) 0.0274(16) 0.0089(14) 0.0040(12) 0.0105(13)
C26B 0.0211(14) 0.0354(19) 0.0326(17) 0.0174(15) 0.0073(12) 0.0082(13)
C27B 0.0249(15) 0.0292(17) 0.0248(16) 0.0045(14) 0.0110(12) 0.0083(13)
C28B 0.0213(15) 0.0284(18) 0.0383(18) 0.0029(14) 0.0117(13) 0.0063(13)
C29B 0.0181(15) 0.0290(18) 0.0399(19) 0.0011(14) 0.0048(13) 0.0101(13)
C30B 0.0229(14) 0.0197(15) 0.0248(15) 0.0003(12) 0.0002(11) 0.0081(12)
C31B 0.0187(13) 0.0198(15) 0.0199(14) 0.0015(11) 0.0029(11) 0.0057(11)
C32B 0.0218(14) 0.0166(14) 0.0212(14) 0.0031(11) 0.0033(11) 0.0059(11)
C33B 0.0288(15) 0.0170(15) 0.0237(15) 0.0049(12) 0.0043(12) 0.0050(12)
C34B 0.0430(19) 0.0250(17) 0.0296(17) 0.0118(14) 0.0111(14) 0.0081(14)
C35B 0.0330(18) 0.0341(19) 0.0392(19) 0.0170(15) 0.0197(15) 0.0085(14)
C36B 0.0219(15) 0.0268(17) 0.0318(17) 0.0113(13) 0.0099(13) 0.0073(13)
C37B 0.0376(18) 0.0208(16) 0.0278(17) 0.0064(13) -0.0031(14) 0.0088(13)
C38B 0.0245(15) 0.0202(16) 0.0330(17) 0.0031(13) -0.0058(13) 0.0068(12)
C23C 0.0305(15) 0.0188(15) 0.0169(14) 0.0059(12) 0.0071(11) 0.0067(12)
C24C 0.0269(15) 0.0213(15) 0.0177(14) 0.0078(12) 0.0025(11) 0.0085(12)
C25C 0.0207(13) 0.0222(15) 0.0181(14) 0.0033(12) 0.0065(11) 0.0069(12)
C26C 0.0229(14) 0.0214(15) 0.0186(14) 0.0036(12) 0.0053(11) 0.0055(12)
C27C 0.0247(15) 0.0195(15) 0.0233(15) 0.0037(12) 0.0078(12) 0.0037(12)
C28C 0.0343(17) 0.0210(16) 0.0234(15) 0.0060(13) 0.0129(13) 0.0050(13)
C29C 0.0397(18) 0.0227(16) 0.0210(15) 0.0070(13) 0.0036(13) 0.0111(14)
C30C 0.0280(15) 0.0266(16) 0.0205(15) 0.0052(12) 0.0028(12) 0.0121(13)
C31C 0.0207(13) 0.0164(14) 0.0188(14) 0.0015(11) 0.0023(11) 0.0071(11)
C32C 0.0219(14) 0.0174(14) 0.0221(14) 0.0021(11) 0.0041(11) 0.0053(11)
C33C 0.0243(15) 0.0244(16) 0.0312(17) 0.0052(13) 0.0064(12) 0.0079(12)
C34C 0.0244(16) 0.0240(17) 0.046(2) 0.0060(15) 0.0156(14) 0.0084(13)
C35C 0.0356(18) 0.0280(18) 0.0391(19) 0.0106(15) 0.0249(16) 0.0062(14)
C36C 0.0328(16) 0.0229(16) 0.0268(16) 0.0070(13) 0.0120(13) 0.0072(13)
C37C 0.0245(16) 0.041(2) 0.043(2) 0.0109(16) 0.0029(14) 0.0170(15)
C38C 0.0384(19) 0.044(2) 0.0300(18) 0.0113(16) 0.0023(15) 0.0230(16)
C23D 0.0284(16) 0.0275(18) 0.0313(17) 0.0037(14) -0.0021(13) 0.0089(14)
C24D 0.0218(15) 0.0329(19) 0.0376(18) 0.0161(15) 0.0056(13) 0.0082(13)
C25D 0.0232(14) 0.0254(16) 0.0193(14) 0.0021(12) 0.0051(11) 0.0095(12)
C26D 0.0254(15) 0.0285(17) 0.0228(15) 0.0033(13) 0.0037(12) 0.0124(13)
C27D 0.0212(15) 0.0313(18) 0.0386(18) 0.0131(15) 0.0143(13) 0.0072(13)
C28D 0.0349(19) 0.040(2) 0.047(2) 0.0195(17) 0.0237(16) 0.0115(16)
C29D 0.048(2) 0.0313(19) 0.0314(19) 0.0160(16) 0.0154(16) 0.0080(15)
C30D 0.0313(16) 0.0192(15) 0.0223(15) 0.0048(12) 0.0029(12) 0.0055(12)
C31D 0.0214(14) 0.0162(14) 0.0226(14) 0.0016(11) 0.0052(11) 0.0043(11)
C32D 0.0187(13) 0.0145(14) 0.0208(14) -0.0001(11) 0.0024(11) 0.0041(11)
C33D 0.0194(14) 0.0162(15) 0.0297(16) -0.0013(12) 0.0009(12) 0.0047(11)
C34D 0.0168(14) 0.0244(17) 0.0424(19) 0.0000(14) 0.0050(13) 0.0073(12)
C35D 0.0222(15) 0.0248(17) 0.0433(19) 0.0013(14) 0.0174(14) 0.0037(13)
C36D 0.0274(16) 0.0242(16) 0.0277(16) 0.0042(13) 0.0110(13) 0.0054(13)
C37D 0.0391(18) 0.0216(17) 0.0267(17) 0.0063(14) -0.0043(14) 0.0048(14)
C38D 0.0272(16) 0.0220(16) 0.0365(18) 0.0050(14) -0.0046(13) 0.0076(13)
Fe1A 0.01815(19) 0.0195(2) 0.0180(2) 0.00508(16) 0.00593(15) 0.00582(16)
Fe2A 0.01522(18) 0.0163(2) 0.01270(18) 0.00234(15) 0.00370(14) 0.00431(15)
O1W 0.0337(12) 0.0385(15) 0.0303(13) 0.0078(12) 0.0089(10) 0.0096(11)
O40 0.0418(14) 0.0453(16) 0.0596(17) 0.0279(13) 0.0091(12) 0.0059(12)
C40 0.0366(18) 0.042(2) 0.041(2) 0.0157(17) 0.0057(15) 0.0098(16)

loop_
_atom_type_symbol
_atom_type_description
_atom_type_scat_dispersion_real
_atom_type_scat_dispersion_imag
_atom_type_scat_source
C C 0.0033 0.0016 'International Tables Vol C Tables 4.2.6.8 and 6.1.1.4'
H H 0.0000 0.0000 'International Tables Vol C Tables 4.2.6.8 and 6.1.1.4'
O O 0.0106 0.0060 'International Tables Vol C Tables 4.2.6.8 and 6.1.1.4'
Cr Cr 0.3209 0.6236 'International Tables Vol C Tables 4.2.6.8 and 6.1.1.4'
Fe Fe 0.3463 0.8444 'International Tables Vol C Tables 4.2.6.8 and 6.1.1.4'
N N 0.0061 0.0033 'International Tables Vol C Tables 4.2.6.8 and 6.1.1.4'

loop_
_geom_angle_atom_site_label_1
_geom_angle_atom_site_label_2
_geom_angle_atom_site_label_3
_geom_angle
O2A Cr1A O5A 91.59(8)
O2A Cr1A O1A 83.30(8)
O5A Cr1A O1A 174.06(8)
O2A Cr1A O6A 95.41(8)
O5A Cr1A O6A 83.17(8)
O1A Cr1A O6A 94.27(8)
O2A Cr1A N11A 173.12(8)
O5A Cr1A N11A 90.24(8)
O1A Cr1A N11A 95.18(8)
O6A Cr1A N11A 91.39(8)
O2A Cr1A N12A 93.46(9)
O5A Cr1A N12A 90.71(8)
O1A Cr1A N12A 92.61(8)
O6A Cr1A N12A 169.34(8)
N11A Cr1A N12A 79.88(9)
O6B Cr1B O5B 82.61(8)
O6B Cr1B O1B 94.82(9)
O5B Cr1B O1B 176.90(9)
O6B Cr1B O2B 93.68(8)
O5B Cr1B O2B 96.49(8)
O1B Cr1B O2B 81.91(8)
O6B Cr1B N11B 91.72(9)
O5B Cr1B N11B 90.14(8)
O1B Cr1B N11B 91.67(8)
O2B Cr1B N11B 171.93(9)
O6B Cr1B N12B 162.59(9)
O5B Cr1B N12B 82.36(8)
O1B Cr1B N12B 100.44(9)
O2B Cr1B N12B 96.69(9)
N11B Cr1B N12B 79.60(9)
O6C Cr1C O1C 90.80(8)
O6C Cr1C O2C 94.59(8)
O1C Cr1C O2C 83.58(8)
O6C Cr1C O5C 83.29(8)
O1C Cr1C O5C 172.45(8)
O2C Cr1C O5C 92.18(8)
O6C Cr1C N11C 173.40(9)
O1C Cr1C N11C 90.86(8)
O2C Cr1C N11C 91.94(8)
O5C Cr1C N11C 95.54(8)
O6C Cr1C N12C 93.62(9)
O1C Cr1C N12C 92.85(8)
O2C Cr1C N12C 171.08(9)
O5C Cr1C N12C 92.22(8)
N11C Cr1C N12C 79.92(9)
O2D Cr1D O1D 83.51(9)
O2D Cr1D O6D 95.28(9)
O1D Cr1D O6D 177.00(8)
O2D Cr1D O5D 92.80(9)
O1D Cr1D O5D 95.05(8)
O6D Cr1D O5D 82.25(8)
O2D Cr1D N12D 92.04(9)
O1D Cr1D N12D 90.39(8)
O6D Cr1D N12D 92.40(8)
O5D Cr1D N12D 173.09(9)
O2D Cr1D N11D 165.65(9)
O1D Cr1D N11D 84.64(9)
O6D Cr1D N11D 96.93(9)
O5D Cr1D N11D 96.28(9)
N12D Cr1D N11D 79.95(9)
C1A N1A N2A 112.0(2)
C1A N1A H1AN 130(2)
N2A N1A H1AN 118(2)
N1A N2A C3A 104.5(2)
N1A N2A Fe1A 139.62(18)
C3A N2A Fe1A 115.81(17)
C4A N3A C8A 119.3(2)
C4A N3A Fe1A 120.45(17)
C8A N3A Fe1A 120.21(17)
C9A N4A N5A 104.9(2)
C9A N4A Fe1A 117.52(17)
N5A N4A Fe1A 137.58(18)
C11A N5A N4A 111.5(2)
C11A N5A H5AN 127(2)
N4A N5A H5AN 121(2)
C12A N6A N7A 112.0(3)
C12A N6A H6AN 124(2)
N7A N6A H6AN 124(2)
N6A N7A C14A 105.2(2)
N6A N7A Fe1A 138.64(18)
C14A N7A Fe1A 115.21(19)
C19A N8A C15A 119.7(2)
C19A N8A Fe1A 120.42(18)
C15A N8A Fe1A 119.87(19)
N10A N9A C20A 104.5(2)
N10A N9A Fe1A 138.91(17)
C20A N9A Fe1A 116.40(18)
N9A N10A C22A 112.0(2)
N9A N10A H10N 122(2)
C22A N10A H10N 125(2)
C27A N11A C31A 118.2(2)
C27A N11A Cr1A 128.75(19)
C31A N11A Cr1A 112.74(18)
C36A N12A C32A 118.2(2)
C36A N12A Cr1A 129.1(2)
C32A N12A Cr1A 112.62(17)
N2B N1B C1B 110.9(2)
N2B N1B H1BN 126(2)
C1B N1B H1BN 122(2)
N1B N2B C3B 105.6(2)
N1B N2B Fe2A 138.04(18)
C3B N2B Fe2A 116.41(18)
C8B N3B C4B 120.6(2)
C8B N3B Fe2A 119.87(18)
C4B N3B Fe2A 119.45(18)
N5B N4B C9B 105.8(2)
N5B N4B Fe2A 138.19(18)
C9B N4B Fe2A 116.01(18)
N4B N5B C11B 111.2(2)
N4B N5B H5M 121(2)
C11B N5B H5M 127(2)
N7B N6B C12B 110.9(2)
N7B N6B H6BN 123.8(18)
C12B N6B H6BN 125.1(18)
N6B N7B C14B 105.0(2)
N6B N7B Fe2A 138.83(17)
C14B N7B Fe2A 116.19(17)
C15B N8B C19B 120.2(2)
C15B N8B Fe2A 120.06(17)
C19B N8B Fe2A 119.58(17)
N10B N9B C20B 105.8(2)
N10B N9B Fe2A 137.83(17)
C20B N9B Fe2A 116.37(17)
N9B N10B C22B 110.5(2)
N9B N10B H10M 124.0(17)
C22B N10B H10M 125.5(17)
C27B N11B C31B 119.0(2)
C27B N11B Cr1B 127.4(2)
C31B N11B Cr1B 113.23(17)
C36B N12B C32B 117.7(3)
C36B N12B Cr1B 128.17(19)
C32B N12B Cr1B 111.43(18)
C27C N11C C31C 118.4(2)
C27C N11C Cr1C 128.4(2)
C31C N11C Cr1C 113.01(18)
C36C N12C C32C 118.1(2)
C36C N12C Cr1C 129.3(2)
C32C N12C Cr1C 112.58(18)
C27D N11D C31D 118.3(3)
C27D N11D Cr1D 128.6(2)
C31D N11D Cr1D 111.56(18)
C36D N12D C32D 118.9(2)
C36D N12D Cr1D 127.9(2)
C32D N12D Cr1D 112.95(17)
C23A O1A Cr1A 114.07(17)
C24A O2A Cr1A 114.46(18)
C25A O5A Cr1A 114.60(17)
C26A O6A Cr1A 114.13(16)
C23B O1B Cr1B 114.77(17)
C24B O2B Cr1B 114.20(16)
C25B O5B Cr1B 115.38(18)
C26B O6B Cr1B 115.19(18)
C23C O1C Cr1C 113.98(17)
C24C O2C Cr1C 114.23(17)
C25C O5C Cr1C 113.68(17)
C26C O6C Cr1C 115.02(18)
C23D O1D Cr1D 114.79(18)
C24D O2D Cr1D 114.69(19)
C25D O5D Cr1D 113.49(17)
C26D O6D Cr1D 114.57(17)
N1A C1A C2A 107.4(3)
N1A C1A H1A 121.3(19)
C2A C1A H1A 131.3(19)
C1A C2A C3A 105.1(3)
C1A C2A H2A 127(2)
C3A C2A H2A 128(2)
N2A C3A C2A 111.1(2)
N2A C3A C4A 117.0(2)
C2A C3A C4A 131.9(3)
N3A C4A C5A 122.1(2)
N3A C4A C3A 113.0(2)
C5A C4A C3A 124.9(2)
C4A C5A C6A 118.2(3)
C4A C5A H5A 121.6(18)
C6A C5A H5A 120.3(18)
C7A C6A C5A 120.3(3)
C7A C6A H6A 121.4(19)
C5A C6A H6A 118.3(19)
C8A C7A C6A 118.0(3)
C8A C7A H7A 118.5(17)
C6A C7A H7A 123.4(17)
N3A C8A C7A 122.1(2)
N3A C8A C9A 112.7(2)
C7A C8A C9A 125.2(2)
N4A C9A C10A 111.3(2)
N4A C9A C8A 116.4(2)
C10A C9A C8A 132.3(2)
C11A C10A C9A 104.4(3)
C11A C10A H10A 129.0(18)
C9A C10A H10A 126.4(18)
N5A C11A C10A 107.8(3)
N5A C11A H11A 121.8(19)
C10A C11A H11A 130.4(19)
N6A C12A C13A 107.5(3)
N6A C12A H12A 116(2)
C13A C12A H12A 136(2)
C12A C13A C14A 104.8(3)
C12A C13A H13A 127(2)
C14A C13A H13A 128(2)
N7A C14A C13A 110.5(3)
N7A C14A C15A 117.6(3)
C13A C14A C15A 131.7(3)
N8A C15A C16A 121.9(3)
N8A C15A C14A 113.5(2)
C16A C15A C14A 124.6(3)
C17A C16A C15A 117.4(3)
C17A C16A H16A 123(2)
C15A C16A H16A 120(2)
C18A C17A C16A 121.2(3)
C18A C17A H17A 120(2)
C16A C17A H17A 119(2)
C17A C18A C19A 117.4(3)
C17A C18A H18A 121.5(18)
C19A C18A H18A 121.0(18)
N8A C19A C18A 122.3(3)
N8A C19A C20A 113.3(2)
C18A C19A C20A 124.4(3)
N9A C20A C21A 111.2(2)
N9A C20A C19A 116.6(3)
C21A C20A C19A 132.2(3)
C22A C21A C20A 104.3(3)
C22A C21A H21A 125.4(19)
C20A C21A H21A 130.3(19)
N10A C22A C21A 108.0(3)
N10A C22A H22A 120.5(19)
C21A C22A H22A 131.4(19)
O3A C23A O1A 125.7(3)
O3A C23A C24A 120.1(3)
O1A C23A C24A 114.1(2)
O4A C24A O2A 125.5(3)
O4A C24A C23A 120.5(2)
O2A C24A C23A 114.0(2)
O7A C25A O5A 126.1(3)
O7A C25A C26A 120.3(2)
O5A C25A C26A 113.6(2)
O8A C26A O6A 125.8(3)
O8A C26A C25A 120.0(2)
O6A C26A C25A 114.2(2)
N11A C27A C28A 122.5(3)
N11A C27A H27A 116(2)
C28A C27A H27A 122(2)
C29A C28A C27A 119.7(3)
C29A C28A H28A 121(2)
C27A C28A H28A 119(2)
C28A C29A C30A 119.6(3)
C28A C29A H29A 123(2)
C30A C29A H29A 117(2)
C31A C30A C29A 117.4(3)
C31A C30A C37A 118.7(3)
C29A C30A C37A 123.8(3)
N11A C31A C30A 122.7(3)
N11A C31A C32A 116.7(2)
C30A C31A C32A 120.6(2)
N12A C32A C33A 123.0(3)
N12A C32A C31A 117.3(2)
C33A C32A C31A 119.7(3)
C32A C33A C34A 116.6(3)
C32A C33A C38A 118.6(3)
C34A C33A C38A 124.8(3)
C35A C34A C33A 120.0(3)
C35A C34A H34A 123.7(18)
C33A C34A H34A 116.2(18)
C34A C35A C36A 119.9(3)
C34A C35A H35A 126(2)
C36A C35A H35A 114(2)
N12A C36A C35A 122.3(3)
N12A C36A H36A 117(2)
C35A C36A H36A 121(2)
C38A C37A C30A 121.0(3)
C38A C37A H37A 120(2)
C30A C37A H37A 119(2)
C37A C38A C33A 121.3(3)
C37A C38A H38A 119(2)
C33A C38A H38A 119(2)
N1B C1B C2B 108.2(3)
N1B C1B H1B 119.5(18)
C2B C1B H1B 132.2(18)
C1B C2B C3B 104.9(3)
C1B C2B H2B 128(2)
C3B C2B H2B 127(2)
N2B C3B C2B 110.6(2)
N2B C3B C4B 113.6(2)
C2B C3B C4B 135.9(3)
N3B C4B C5B 120.6(3)
N3B C4B C3B 111.1(2)
C5B C4B C3B 128.4(3)
C6B C5B C4B 118.8(3)
C6B C5B H5B 122.1(19)
C4B C5B H5B 119.0(19)
C5B C6B C7B 120.8(3)
C5B C6B H6B 117(2)
C7B C6B H6B 122(2)
C6B C7B C8B 118.2(3)
C6B C7B H7B 122.4(17)
C8B C7B H7B 119.3(17)
N3B C8B C7B 120.9(3)
N3B C8B C9B 110.9(2)
C7B C8B C9B 128.2(3)
N4B C9B C10B 110.3(3)
N4B C9B C8B 114.0(2)
C10B C9B C8B 135.7(3)
C11B C10B C9B 105.0(3)
C11B C10B H10B 126(2)
C9B C10B H10B 129(2)
N5B C11B C10B 107.8(3)
N5B C11B H11B 121(2)
C10B C11B H11B 132(2)
N6B C12B C13B 108.0(2)
N6B C12B H12B 121.4(19)
C13B C12B H12B 130.4(19)
C12B C13B C14B 104.8(2)
C12B C13B H13B 124.9(19)
C14B C13B H13B 130.2(19)
N7B C14B C13B 111.3(2)
N7B C14B C15B 113.6(2)
C13B C14B C15B 135.1(2)
N8B C15B C16B 121.5(2)
N8B C15B C14B 110.8(2)
C16B C15B C14B 127.7(2)
C15B C16B C17B 118.2(2)
C15B C16B H16B 122.1(19)
C17B C16B H16B 119.8(19)
C16B C17B C18B 120.6(3)
C16B C17B H17B 120.7(19)
C18B C17B H17B 118.6(18)
C19B C18B C17B 118.1(2)
C19B C18B H18B 119.3(18)
C17B C18B H18B 122.3(18)
N8B C19B C18B 121.5(2)
N8B C19B C20B 110.5(2)
C18B C19B C20B 128.0(2)
N9B C20B C21B 110.9(2)
N9B C20B C19B 114.1(2)
C21B C20B C19B 135.0(2)
C22B C21B C20B 104.3(2)
C22B C21B H21B 124.1(18)
C20B C21B H21B 131.1(18)
N10B C22B C21B 108.5(2)
N10B C22B H22B 123(2)
C21B C22B H22B 129(2)
O3B C23B O1B 126.6(3)
O3B C23B C24B 120.3(2)
O1B C23B C24B 113.1(2)
O4B C24B O2B 125.9(2)
O4B C24B C23B 120.8(2)
O2B C24B C23B 113.3(2)
O7B C25B O5B 125.4(3)
O7B C25B C26B 121.7(3)
O5B C25B C26B 112.8(2)
O8B C26B O6B 125.4(3)
O8B C26B C25B 121.4(3)
O6B C26B C25B 113.2(3)
N11B C27B C28B 121.1(3)
N11B C27B H27B 118(2)
C28B C27B H27B 121(2)
C29B C28B C27B 120.1(3)
C29B C28B H28B 121.5(19)
C27B C28B H28B 118.4(19)
C28B C29B C30B 119.7(3)
C28B C29B H29B 118.6(19)
C30B C29B H29B 121.6(19)
C31B C30B C29B 116.7(3)
C31B C30B C38B 118.1(3)
C29B C30B C38B 125.2(3)
N11B C31B C30B 123.1(3)
N11B C31B C32B 116.7(2)
C30B C31B C32B 120.1(3)
N12B C32B C33B 123.8(3)
N12B C32B C31B 116.1(2)
C33B C32B C31B 120.1(2)
C32B C33B C34B 116.9(3)
C32B C33B C37B 118.7(3)
C34B C33B C37B 124.4(3)
C35B C34B C33B 119.3(3)
C35B C34B H34B 120.0(19)
C33B C34B H34B 120.7(19)
C34B C35B C36B 120.1(3)
C34B C35B H35B 121(2)
C36B C35B H35B 119(2)
N12B C36B C35B 122.2(3)
N12B C36B H36B 116(2)
C35B C36B H36B 122(2)
C38B C37B C33B 121.0(3)
C38B C37B H37B 118(2)
C33B C37B H37B 121(2)
C37B C38B C30B 121.7(3)
C37B C38B H38B 119(2)
C30B C38B H38B 120(2)
O3C C23C O1C 125.3(3)
O3C C23C C24C 120.5(2)
O1C C23C C24C 114.3(2)
O4C C24C O2C 125.9(3)
O4C C24C C23C 120.2(2)
O2C C24C C23C 113.9(2)
O7C C25C O5C 125.2(3)
O7C C25C C26C 121.1(3)
O5C C25C C26C 113.7(2)
O8C C26C O6C 125.4(3)
O8C C26C C25C 120.7(2)
O6C C26C C25C 113.9(2)
N11C C27C C28C 122.3(3)
N11C C27C H27C 114.2(18)
C28C C27C H27C 123.5(18)
C29C C28C C27C 120.1(3)
C29C C28C H28C 122(2)
C27C C28C H28C 117.8(19)
C28C C29C C30C 119.3(3)
C28C C29C H29C 127(2)
C30C C29C H29C 114(2)
C31C C30C C29C 117.4(3)
C31C C30C C38C 118.8(3)
C29C C30C C38C 123.7(3)
N11C C31C C30C 122.6(3)
N11C C31C C32C 116.8(2)
C30C C31C C32C 120.6(2)
N12C C32C C33C 123.0(3)
N12C C32C C31C 117.3(2)
C33C C32C C31C 119.7(3)
C34C C33C C32C 116.8(3)
C34C C33C C37C 124.6(3)
C32C C33C C37C 118.6(3)
C35C C34C C33C 119.9(3)
C35C C34C H34C 121.6(19)
C33C C34C H34C 118.5(19)
C34C C35C C36C 119.8(3)
C34C C35C H35C 122(3)
C36C C35C H35C 118(3)
N12C C36C C35C 122.4(3)
N12C C36C H36C 117.0(18)
C35C C36C H36C 120.6(18)
C38C C37C C33C 121.3(3)
C38C C37C H37C 119.4(18)
C33C C37C H37C 119.4(19)
C37C C38C C30C 120.9(3)
C37C C38C H38C 118(2)
C30C C38C H38C 121(2)
O3D C23D O1D 125.0(3)
O3D C23D C24D 121.7(3)
O1D C23D C24D 113.4(3)
O4D C24D O2D 125.6(3)
O4D C24D C23D 121.2(3)
O2D C24D C23D 113.2(3)
O7D C25D O5D 125.6(3)
O7D C25D C26D 121.1(2)
O5D C25D C26D 113.3(2)
O8D C26D O6D 126.3(3)
O8D C26D C25D 120.6(2)
O6D C26D C25D 113.2(2)
N11D C27D C28D 122.4(3)
N11D C27D H27D 116.0(19)
C28D C27D H27D 121.3(19)
C29D C28D C27D 119.7(3)
C29D C28D H28D 122(2)
C27D C28D H28D 118(2)
C28D C29D C30D 120.0(3)
C28D C29D H29D 122(2)
C30D C29D H29D 117(2)
C31D C30D C29D 116.5(3)
C31D C30D C37D 118.4(3)
C29D C30D C37D 125.1(3)
N11D C31D C30D 123.0(3)
N11D C31D C32D 116.7(3)
C30D C31D C32D 120.3(3)
N12D C32D C33D 123.4(3)
N12D C32D C31D 116.5(2)
C33D C32D C31D 120.0(3)
C32D C33D C34D 116.3(3)
C32D C33D C38D 118.5(3)
C34D C33D C38D 125.2(3)
C35D C34D C33D 120.2(3)
C35D C34D H34D 122(2)
C33D C34D H34D 118(2)
C34D C35D C36D 119.9(3)
C34D C35D H35D 121.7(19)
C36D C35D H35D 118.4(19)
N12D C36D C35D 121.1(3)
N12D C36D H36D 116(2)
C35D C36D H36D 123(2)
C38D C37D C30D 121.1(3)
C38D C37D H37D 118(2)
C30D C37D H37D 120(2)
C37D C38D C33D 121.6(3)
C37D C38D H38D 119.2(19)
C33D C38D H38D 119(2)
N3A Fe1A N8A 169.86(9)
N3A Fe1A N4A 73.08(8)
N8A Fe1A N4A 103.16(8)
N3A Fe1A N9A 97.70(8)
N8A Fe1A N9A 73.07(8)
N4A Fe1A N9A 95.82(8)
N3A Fe1A N2A 73.49(8)
N8A Fe1A N2A 110.58(8)
N4A Fe1A N2A 146.24(8)
N9A Fe1A N2A 93.13(8)
N3A Fe1A N7A 115.70(9)
N8A Fe1A N7A 73.46(9)
N4A Fe1A N7A 92.14(8)
N9A Fe1A N7A 146.53(8)
N2A Fe1A N7A 98.08(8)
N3B Fe2A N8B 176.11(9)
N3B Fe2A N9B 97.95(9)
N8B Fe2A N9B 79.37(9)
N3B Fe2A N2B 79.49(9)
N8B Fe2A N2B 97.67(9)
N9B Fe2A N2B 91.13(9)
N3B Fe2A N4B 79.14(9)
N8B Fe2A N4B 103.71(9)
N9B Fe2A N4B 92.62(9)
N2B Fe2A N4B 158.62(9)
N3B Fe2A N7B 103.55(9)
N8B Fe2A N7B 79.15(9)
N9B Fe2A N7B 158.49(9)
N2B Fe2A N7B 92.62(9)
N4B Fe2A N7B 91.57(9)
H1W1 O1W H1W2 121(5)

loop_
_geom_bond_atom_site_label_1
_geom_bond_atom_site_label_2
_geom_bond_distance
Cr1A O2A 1.9515(19)
Cr1A O5A 1.9561(18)
Cr1A O1A 1.9572(18)
Cr1A O6A 1.9649(18)
Cr1A N11A 2.070(2)
Cr1A N12A 2.081(2)
Cr1B O6B 1.949(2)
Cr1B O5B 1.9505(19)
Cr1B O1B 1.9644(19)
Cr1B O2B 1.9729(18)
Cr1B N11B 2.053(2)
Cr1B N12B 2.083(2)
Cr1C O6C 1.943(2)
Cr1C O1C 1.9482(18)
Cr1C O2C 1.9621(18)
Cr1C O5C 1.9666(18)
Cr1C N11C 2.069(2)
Cr1C N12C 2.084(2)
Cr1D O2D 1.944(2)
Cr1D O1D 1.9457(19)
Cr1D O6D 1.9626(19)
Cr1D O5D 1.9652(19)
Cr1D N12D 2.057(2)
Cr1D N11D 2.075(2)
N1A C1A 1.348(4)
N1A N2A 1.349(3)
N1A H1AN 0.79(3)
N2A C3A 1.358(3)
N2A Fe1A 2.206(2)
N3A C4A 1.342(3)
N3A C8A 1.347(3)
N3A Fe1A 2.159(2)
N4A C9A 1.342(3)
N4A N5A 1.345(3)
N4A Fe1A 2.181(2)
N5A C11A 1.341(4)
N5A H5AN 0.89(3)
N6A C12A 1.336(4)
N6A N7A 1.345(3)
N6A H6AN 1.01(4)
N7A C14A 1.347(4)
N7A Fe1A 2.229(2)
N8A C19A 1.338(4)
N8A C15A 1.347(4)
N8A Fe1A 2.164(2)
N9A N10A 1.343(3)
N9A C20A 1.354(3)
N9A Fe1A 2.205(2)
N10A C22A 1.344(4)
N10A H10N 0.83(3)
N11A C27A 1.327(4)
N11A C31A 1.373(3)
N12A C36A 1.336(4)
N12A C32A 1.360(3)
N1B N2B 1.350(3)
N1B C1B 1.352(4)
N1B H1BN 0.95(3)
N2B C3B 1.357(3)
N2B Fe2A 1.973(2)
N3B C8B 1.350(3)
N3B C4B 1.359(4)
N3B Fe2A 1.924(2)
N4B N5B 1.342(3)
N4B C9B 1.350(3)
N4B Fe2A 1.980(2)
N5B C11B 1.346(4)
N5B H5M 0.85(3)
N6B N7B 1.353(3)
N6B C12B 1.357(3)
N6B H6BN 0.91(3)
N7B C14B 1.355(3)
N7B Fe2A 1.984(2)
N8B C15B 1.348(3)
N8B C19B 1.358(3)
N8B Fe2A 1.928(2)
N9B N10B 1.348(3)
N9B C20B 1.349(3)
N9B Fe2A 1.971(2)
N10B C22B 1.351(4)
N10B H10M 0.97(3)
N11B C27B 1.334(4)
N11B C31B 1.351(4)
N12B C36B 1.333(4)
N12B C32B 1.368(3)
N11C C27C 1.329(4)
N11C C31C 1.368(3)
N12C C36C 1.326(4)
N12C C32C 1.362(4)
N11D C27D 1.324(4)
N11D C31D 1.365(3)
N12D C36D 1.331(4)
N12D C32D 1.355(4)
O1A C23A 1.290(3)
O2A C24A 1.287(3)
O3A C23A 1.220(3)
O4A C24A 1.226(3)
O5A C25A 1.292(3)
O6A C26A 1.285(3)
O7A C25A 1.215(3)
O8A C26A 1.229(3)
O1B C23B 1.295(3)
O2B C24B 1.290(3)
O3B C23B 1.212(3)
O4B C24B 1.220(3)
O5B C25B 1.292(4)
O6B C26B 1.299(4)
O7B C25B 1.214(4)
O8B C26B 1.215(4)
O1C C23C 1.297(3)
O2C C24C 1.285(3)
O3C C23C 1.218(3)
O4C C24C 1.225(3)
O5C C25C 1.303(3)
O6C C26C 1.285(3)
O7C C25C 1.214(3)
O8C C26C 1.221(3)
O1D C23D 1.292(4)
O2D C24D 1.304(4)
O3D C23D 1.204(4)
O4D C24D 1.216(4)
O5D C25D 1.283(3)
O6D C26D 1.286(3)
O7D C25D 1.225(3)
O8D C26D 1.215(3)
C1A C2A 1.374(4)
C1A H1A 0.88(3)
C2A C3A 1.388(4)
C2A H2A 0.89(3)
C3A C4A 1.471(4)
C4A C5A 1.380(4)
C5A C6A 1.387(4)
C5A H5A 0.91(3)
C6A C7A 1.386(4)
C6A H6A 0.88(3)
C7A C8A 1.383(4)
C7A H7A 0.94(3)
C8A C9A 1.468(4)
C9A C10A 1.389(4)
C10A C11A 1.373(4)
C10A H10A 0.96(3)
C11A H11A 0.91(3)
C12A C13A 1.379(5)
C12A H12A 0.91(4)
C13A C14A 1.397(4)
C13A H13A 0.95(3)
C14A C15A 1.462(4)
C15A C16A 1.394(4)
C16A C17A 1.392(5)
C16A H16A 0.95(3)
C17A C18A 1.384(4)
C17A H17A 0.97(3)
C18A C19A 1.395(4)
C18A H18A 1.09(4)
C19A C20A 1.462(4)
C20A C21A 1.398(4)
C21A C22A 1.369(4)
C21A H21A 0.96(3)
C22A H22A 0.86(3)
C23A C24A 1.547(4)
C25A C26A 1.556(4)
C27A C28A 1.400(4)
C27A H27A 0.96(3)
C28A C29A 1.365(4)
C28A H28A 0.91(3)
C29A C30A 1.408(4)
C29A H29A 0.93(3)
C30A C31A 1.398(4)
C30A C37A 1.428(4)
C31A C32A 1.425(4)
C32A C33A 1.407(4)
C33A C34A 1.412(4)
C33A C38A 1.432(4)
C34A C35A 1.358(5)
C34A H34A 1.02(3)
C35A C36A 1.393(4)
C35A H35A 0.85(4)
C36A H36A 0.84(3)
C37A C38A 1.354(5)
C37A H37A 0.90(3)
C38A H38A 0.94(4)
C1B C2B 1.375(4)
C1B H1B 0.96(3)
C2B C3B 1.396(4)
C2B H2B 0.96(3)
C3B C4B 1.461(4)
C4B C5B 1.384(4)
C5B C6B 1.380(4)
C5B H5B 0.92(3)
C6B C7B 1.385(4)
C6B H6B 0.87(3)
C7B C8B 1.392(4)
C7B H7B 0.97(3)
C8B C9B 1.457(4)
C9B C10B 1.393(4)
C10B C11B 1.375(4)
C10B H10B 0.89(3)
C11B H11B 0.94(3)
C12B C13B 1.372(4)
C12B H12B 1.01(3)
C13B C14B 1.389(4)
C13B H13B 0.91(3)
C14B C15B 1.470(4)
C15B C16B 1.390(4)
C16B C17B 1.392(4)
C16B H16B 0.92(3)
C17B C18B 1.395(4)
C17B H17B 0.94(3)
C18B C19B 1.384(4)
C18B H18B 0.96(3)
C19B C20B 1.463(4)
C20B C21B 1.395(4)
C21B C22B 1.376(4)
C21B H21B 0.93(3)
C22B H22B 0.95(3)
C23B C24B 1.561(4)
C25B C26B 1.558(4)
C27B C28B 1.405(4)
C27B H27B 0.87(3)
C28B C29B 1.362(5)
C28B H28B 0.94(3)
C29B C30B 1.410(4)
C29B H29B 0.91(3)
C30B C31B 1.401(4)
C30B C38B 1.435(4)
C31B C32B 1.436(4)
C32B C33B 1.395(4)
C33B C34B 1.411(4)
C33B C37B 1.433(4)
C34B C35B 1.373(5)
C34B H34B 0.95(3)
C35B C36B 1.395(4)
C35B H35B 0.86(3)
C36B H36B 0.94(3)
C37B C38B 1.349(5)
C37B H37B 0.96(4)
C38B H38B 0.96(3)
C23C C24C 1.553(4)
C25C C26C 1.553(4)
C27C C28C 1.392(4)
C27C H27C 0.95(3)
C28C C29C 1.368(4)
C28C H28C 0.85(3)
C29C C30C 1.409(4)
C29C H29C 0.94(3)
C30C C31C 1.401(4)
C30C C38C 1.431(4)
C31C C32C 1.425(4)
C32C C33C 1.411(4)
C33C C34C 1.405(4)
C33C C37C 1.434(4)
C34C C35C 1.357(5)
C34C H34C 0.92(3)
C35C C36C 1.401(4)
C35C H35C 0.82(4)
C36C H36C 0.91(3)
C37C C38C 1.358(5)
C37C H37C 1.01(3)
C38C H38C 0.98(4)
C23D C24D 1.563(4)
C25D C26D 1.562(4)
C27D C28D 1.389(5)
C27D H27D 0.94(3)
C28D C29D 1.362(5)
C28D H28D 0.86(4)
C29D C30D 1.407(4)
C29D H29D 0.82(3)
C30D C31D 1.398(4)
C30D C37D 1.431(4)
C31D C32D 1.435(4)
C32D C33D 1.395(4)
C33D C34D 1.408(4)
C33D C38D 1.428(4)
C34D C35D 1.359(5)
C34D H34D 0.92(3)
C35D C36D 1.405(4)
C35D H35D 0.93(3)
C36D H36D 0.94(3)
C37D C38D 1.349(5)
C37D H37D 0.93(3)
C38D H38D 1.01(3)
O1W H1W1 0.88(5)
O1W H1W2 0.82(6)
O40 C40 1.415(4)
